data_4074360
loop_
_publ_author_name
'Yu, Xiao-Yan'
'Patrick, Brian O.'
'James, Brian R.'

_publ_section_title
;
 Rhodium(III) Peroxo Complexes Containing Carbene and Phosphine Ligands
;
_journal_issue 20
_journal_name_full Organometallics
_journal_page_first 4870
_journal_paper_doi 10.1021/om060576i
_journal_volume 25
_journal_year 2006
_chemical_formula_sum 'C41 H44 Cl N3 O2 P Rh'
_chemical_formula_weight 780.12
_chemical_name_systematic
;
 ?
;
_space_group_IT_number 14
_symmetry_cell_setting monoclinic
_symmetry_space_group_name_Hall '-P 2ybc'
_symmetry_space_group_name_H-M 'P 1 21/c 1'
_atom_sites_solution_hydrogens geom
_atom_sites_solution_primary direct
_atom_sites_solution_secondary difmap
_audit_creation_method SHELXL-97
_cell_angle_alpha 90.00
_cell_angle_beta 108.068(2)
_cell_angle_gamma 90.00
_cell_formula_units_Z 4
_cell_length_a 12.0059(4)
_cell_length_b 31.7480(12)
_cell_length_c 10.2883(4)
_cell_measurement_reflns_used 7634
_cell_measurement_temperature 173(2)
_cell_measurement_theta_max 24.76
_cell_measurement_theta_min 2.18
_cell_volume 3728.1(2)
_computing_structure_refinement 'SHELXL-97 (Sheldrick, 1997)'
_diffrn_ambient_temperature 173(2)
_diffrn_measured_fraction_theta_full 0.995
_diffrn_measured_fraction_theta_max 0.995
_diffrn_measurement_device_type 'Bruker X8 APEX'
_diffrn_measurement_method 'area detector'
_diffrn_radiation_monochromator graphite
_diffrn_radiation_source 'fine-focus sealed tube'
_diffrn_radiation_type MoK\a
_diffrn_radiation_wavelength 0.71073
_diffrn_reflns_av_R_equivalents 0.0429
_diffrn_reflns_av_sigmaI/netI 0.0403
_diffrn_reflns_limit_h_max 14
_diffrn_reflns_limit_h_min -14
_diffrn_reflns_limit_k_max 37
_diffrn_reflns_limit_k_min -37
_diffrn_reflns_limit_l_max 12
_diffrn_reflns_limit_l_min -12
_diffrn_reflns_number 29543
_diffrn_reflns_theta_full 24.96
_diffrn_reflns_theta_max 24.96
_diffrn_reflns_theta_min 1.78
_exptl_absorpt_coefficient_mu 0.612
_exptl_absorpt_correction_T_max 0.970
_exptl_absorpt_correction_T_min 0.796
_exptl_absorpt_correction_type multi-scan
_exptl_crystal_colour orange
_exptl_crystal_density_diffrn 1.390
_exptl_crystal_density_method 'not measured'
_exptl_crystal_description prism
_exptl_crystal_F_000 1616
_exptl_crystal_size_max 0.20
_exptl_crystal_size_mid 0.15
_exptl_crystal_size_min 0.05
_refine_diff_density_max 0.420
_refine_diff_density_min -0.285
_refine_diff_density_rms 0.062
_refine_ls_extinction_method none
_refine_ls_goodness_of_fit_ref 1.046
_refine_ls_hydrogen_treatment constr
_refine_ls_matrix_type full
_refine_ls_number_parameters 450
_refine_ls_number_reflns 6514
_refine_ls_number_restraints 0
_refine_ls_restrained_S_all 1.046
_refine_ls_R_factor_all 0.0430
_refine_ls_R_factor_gt 0.0300
_refine_ls_shift/su_max 0.014
_refine_ls_shift/su_mean 0.000
_refine_ls_structure_factor_coef Fsqd
_refine_ls_weighting_details 'calc w=1/[\s^2^(Fo^2^)+(0.0334P)^2^+0.9607P] where P=(Fo^2^+2Fc^2^)/3'
_refine_ls_weighting_scheme calc
_refine_ls_wR_factor_gt 0.0678
_refine_ls_wR_factor_ref 0.0723
_reflns_number_gt 5248
_reflns_number_total 6514
_reflns_threshold_expression >2sigma(I)
_cod_data_source_file om060576isi20060628_072928.cif
_cod_data_source_block bj428
_cod_original_sg_symbol_H-M 'P 21/c'
_cod_database_code 4074360

loop_
_symmetry_equiv_pos_as_xyz
'x, y, z'
'-x, y+1/2, -z+1/2'
'-x, -y, -z'
'x, -y-1/2, z-1/2'

loop_
_atom_site_label
_atom_site_type_symbol
_atom_site_fract_x
_atom_site_fract_y
_atom_site_fract_z
_atom_site_U_iso_or_equiv
_atom_site_adp_type
_atom_site_occupancy
_atom_site_symmetry_multiplicity
_atom_site_calc_flag
_atom_site_refinement_flags
C1 C 0.4887(2) 0.11700(7) 0.7517(2) 0.0213(5) Uani 1 1 d .
C2 C 0.3319(2) 0.11560(9) 0.8318(3) 0.0365(7) Uani 1 1 d .
H2 H 0.2636 0.1243 0.8526 0.044 Uiso 1 1 calc R
C3 C 0.3852(2) 0.07833(9) 0.8614(3) 0.0375(7) Uani 1 1 d .
H3 H 0.3624 0.0556 0.9077 0.045 Uiso 1 1 calc R
C4 C 0.3567(2) 0.18241(8) 0.7280(3) 0.0247(6) Uani 1 1 d .
C5 C 0.3915(2) 0.21321(8) 0.8295(3) 0.0258(6) Uani 1 1 d .
C6 C 0.3486(2) 0.25408(8) 0.7952(3) 0.0317(7) Uani 1 1 d .
H6 H 0.3700 0.2756 0.8625 0.038 Uiso 1 1 calc R
C7 C 0.2750(2) 0.26386(9) 0.6641(3) 0.0384(8) Uani 1 1 d .
C8 C 0.2403(2) 0.23187(10) 0.5696(3) 0.0379(7) Uani 1 1 d .
H8 H 0.1895 0.2383 0.4809 0.045 Uiso 1 1 calc R
C9 C 0.2771(2) 0.19045(9) 0.5995(3) 0.0324(7) Uani 1 1 d .
C10 C 0.4748(2) 0.20347(9) 0.9696(3) 0.0332(7) Uani 1 1 d .
H10A H 0.5525 0.1971 0.9623 0.050 Uiso 1 1 calc R
H10B H 0.4458 0.1791 1.0079 0.050 Uiso 1 1 calc R
H10C H 0.4800 0.2279 1.0295 0.050 Uiso 1 1 calc R
C11 C 0.2308(3) 0.30862(10) 0.6278(4) 0.0605(10) Uani 1 1 d .
H11A H 0.2271 0.3147 0.5331 0.091 Uiso 1 1 calc R
H11B H 0.2843 0.3285 0.6893 0.091 Uiso 1 1 calc R
H11C H 0.1524 0.3115 0.6374 0.091 Uiso 1 1 calc R
C12 C 0.2264(3) 0.15528(11) 0.4980(3) 0.0521(9) Uani 1 1 d .
H12A H 0.2894 0.1362 0.4941 0.078 Uiso 1 1 calc R
H12B H 0.1892 0.1674 0.4072 0.078 Uiso 1 1 calc R
H12C H 0.1680 0.1396 0.5272 0.078 Uiso 1 1 calc R
C13 C 0.5555(2) 0.04257(7) 0.8302(3) 0.0248(6) Uani 1 1 d .
C14 C 0.5217(2) 0.00901(8) 0.7378(3) 0.0257(6) Uani 1 1 d .
C15 C 0.5941(2) -0.02637(8) 0.7614(3) 0.0302(6) Uani 1 1 d .
H15 H 0.5731 -0.0496 0.7003 0.036 Uiso 1 1 calc R
C16 C 0.6962(2) -0.02861(8) 0.8719(3) 0.0334(7) Uani 1 1 d .
C17 C 0.7218(2) 0.00420(9) 0.9661(3) 0.0330(7) Uani 1 1 d .
H17 H 0.7897 0.0023 1.0438 0.040 Uiso 1 1 calc R
C18 C 0.6510(2) 0.03983(8) 0.9504(3) 0.0279(6) Uani 1 1 d .
C19 C 0.4081(2) 0.00970(8) 0.6217(3) 0.0345(7) Uani 1 1 d .
H19A H 0.4085 -0.0129 0.5570 0.052 Uiso 1 1 calc R
H19B H 0.3996 0.0369 0.5747 0.052 Uiso 1 1 calc R
H19C H 0.3424 0.0055 0.6579 0.052 Uiso 1 1 calc R
C20 C 0.7762(3) -0.06669(10) 0.8905(4) 0.0536(9) Uani 1 1 d .
H20A H 0.8514 -0.0581 0.8803 0.080 Uiso 1 1 calc R
H20B H 0.7396 -0.0879 0.8214 0.080 Uiso 1 1 calc R
H20C H 0.7891 -0.0786 0.9819 0.080 Uiso 1 1 calc R
C21 C 0.6680(3) 0.07188(9) 1.0637(3) 0.0404(7) Uani 1 1 d .
H21A H 0.6101 0.0670 1.1114 0.061 Uiso 1 1 calc R
H21B H 0.6579 0.1003 1.0246 0.061 Uiso 1 1 calc R
H21C H 0.7470 0.0691 1.1284 0.061 Uiso 1 1 calc R
C22 C 0.8513(2) 0.16643(8) 0.6890(3) 0.0246(6) Uani 1 1 d .
C23 C 0.9578(2) 0.18625(9) 0.7555(3) 0.0316(6) Uani 1 1 d .
H23 H 0.9987 0.1792 0.8476 0.038 Uiso 1 1 calc R
C24 C 1.0045(2) 0.21615(9) 0.6887(3) 0.0377(7) Uani 1 1 d .
H24 H 1.0776 0.2291 0.7339 0.045 Uiso 1 1 calc R
C25 C 0.9428(3) 0.22685(9) 0.5549(3) 0.0382(7) Uani 1 1 d .
H25 H 0.9745 0.2472 0.5084 0.046 Uiso 1 1 calc R
C26 C 0.8355(2) 0.20834(8) 0.4880(3) 0.0314(7) Uani 1 1 d .
H26 H 0.7928 0.2168 0.3978 0.038 Uiso 1 1 calc R
C27 C 0.7907(2) 0.17722(7) 0.5537(3) 0.0233(6) Uani 1 1 d .
C28 C 0.7057(2) 0.11843(8) 0.4052(3) 0.0310(6) Uani 1 1 d .
H28A H 0.7351 0.1291 0.3327 0.047 Uiso 1 1 calc R
H28B H 0.6339 0.1022 0.3645 0.047 Uiso 1 1 calc R
H28C H 0.7650 0.1003 0.4666 0.047 Uiso 1 1 calc R
C29 C 0.5941(2) 0.18275(9) 0.3838(3) 0.0340(7) Uani 1 1 d .
H29A H 0.5832 0.2088 0.4294 0.051 Uiso 1 1 calc R
H29B H 0.5187 0.1682 0.3482 0.051 Uiso 1 1 calc R
H29C H 0.6244 0.1895 0.3081 0.051 Uiso 1 1 calc R
C30 C 0.8586(2) 0.07842(8) 0.7338(3) 0.0251(6) Uani 1 1 d .
C31 C 0.7954(2) 0.04167(8) 0.6900(3) 0.0291(6) Uani 1 1 d .
H31 H 0.7147 0.0407 0.6830 0.035 Uiso 1 1 calc R
C32 C 0.8493(3) 0.00619(9) 0.6560(3) 0.0359(7) Uani 1 1 d .
H32 H 0.8053 -0.0189 0.6273 0.043 Uiso 1 1 calc R
C33 C 0.9663(3) 0.00744(9) 0.6640(3) 0.0398(7) Uani 1 1 d .
H33 H 1.0027 -0.0167 0.6404 0.048 Uiso 1 1 calc R
C34 C 1.0308(3) 0.04410(10) 0.7068(3) 0.0419(8) Uani 1 1 d .
H34 H 1.1112 0.0451 0.7121 0.050 Uiso 1 1 calc R
C35 C 0.9772(2) 0.07919(9) 0.7415(3) 0.0347(7) Uani 1 1 d .
H35 H 1.0216 0.1041 0.7708 0.042 Uiso 1 1 calc R
C36 C 0.8457(2) 0.13578(8) 0.9502(3) 0.0246(6) Uani 1 1 d .
C37 C 0.9258(2) 0.10880(9) 1.0385(3) 0.0357(7) Uani 1 1 d .
H37 H 0.9519 0.0843 1.0037 0.043 Uiso 1 1 calc R
C38 C 0.9677(2) 0.11780(11) 1.1785(3) 0.0433(8) Uani 1 1 d .
H38 H 1.0224 0.0994 1.2385 0.052 Uiso 1 1 calc R
C39 C 0.9297(2) 0.15326(11) 1.2294(3) 0.0414(8) Uani 1 1 d .
H39 H 0.9584 0.1592 1.3245 0.050 Uiso 1 1 calc R
C40 C 0.8498(3) 0.18048(9) 1.1425(3) 0.0382(7) Uani 1 1 d .
H40 H 0.8237 0.2049 1.1779 0.046 Uiso 1 1 calc R
C41 C 0.8082(2) 0.17160(8) 1.0033(3) 0.0316(6) Uani 1 1 d .
H41 H 0.7537 0.1902 0.9437 0.038 Uiso 1 1 calc R
N1 N 0.48011(18) 0.07914(6) 0.8118(2) 0.0266(5) Uani 1 1 d .
N2 N 0.39449(18) 0.13936(6) 0.7653(2) 0.0251(5) Uani 1 1 d .
N3 N 0.67978(17) 0.15473(6) 0.4846(2) 0.0236(5) Uani 1 1 d .
P1 P 0.78328(5) 0.12614(2) 0.76613(7) 0.02211(15) Uani 1 1 d .
Cl1 Cl 0.60385(5) 0.207328(18) 0.70192(7) 0.02647(15) Uani 1 1 d .
Rh1 Rh 0.591545(16) 0.133502(6) 0.63520(2) 0.01940(7) Uani 1 1 d .
O1 O 0.53754(15) 0.08190(5) 0.52760(18) 0.0314(4) Uani 1 1 d .
O2 O 0.45103(15) 0.11444(6) 0.47252(18) 0.0352(5) Uani 1 1 d .

loop_
_atom_site_aniso_label
_atom_site_aniso_U_11
_atom_site_aniso_U_22
_atom_site_aniso_U_33
_atom_site_aniso_U_23
_atom_site_aniso_U_13
_atom_site_aniso_U_12
C1 0.0234(13) 0.0213(13) 0.0196(14) -0.0055(11) 0.0071(11) -0.0032(10)
C2 0.0387(17) 0.0329(16) 0.050(2) -0.0042(14) 0.0322(15) -0.0061(13)
C3 0.0450(18) 0.0308(16) 0.051(2) 0.0009(14) 0.0355(16) -0.0026(13)
C4 0.0211(13) 0.0276(14) 0.0300(16) 0.0018(12) 0.0147(12) 0.0005(11)
C5 0.0197(13) 0.0290(14) 0.0326(17) -0.0005(12) 0.0140(12) -0.0002(11)
C6 0.0259(14) 0.0284(15) 0.047(2) -0.0051(13) 0.0209(13) -0.0002(12)
C7 0.0286(16) 0.0385(17) 0.058(2) 0.0159(16) 0.0278(15) 0.0081(13)
C8 0.0269(15) 0.059(2) 0.0318(18) 0.0131(16) 0.0143(13) 0.0123(14)
C9 0.0218(14) 0.0471(17) 0.0320(17) -0.0015(14) 0.0137(12) 0.0020(13)
C10 0.0320(16) 0.0349(16) 0.0340(18) -0.0056(13) 0.0122(13) 0.0016(12)
C11 0.052(2) 0.048(2) 0.092(3) 0.034(2) 0.038(2) 0.0208(17)
C12 0.0337(17) 0.076(2) 0.041(2) -0.0199(18) 0.0029(14) 0.0018(16)
C13 0.0317(14) 0.0207(13) 0.0271(16) -0.0005(11) 0.0168(12) -0.0025(11)
C14 0.0290(14) 0.0259(14) 0.0261(16) -0.0020(12) 0.0144(11) -0.0048(11)
C15 0.0414(16) 0.0202(14) 0.0331(17) -0.0048(12) 0.0176(13) -0.0044(12)
C16 0.0397(17) 0.0293(15) 0.0359(18) 0.0089(13) 0.0183(14) 0.0041(13)
C17 0.0324(15) 0.0385(16) 0.0276(17) 0.0081(13) 0.0086(12) -0.0044(13)
C18 0.0356(15) 0.0291(15) 0.0236(16) -0.0015(12) 0.0158(12) -0.0097(12)
C19 0.0337(16) 0.0328(15) 0.0368(18) -0.0065(13) 0.0107(13) -0.0076(12)
C20 0.064(2) 0.0466(19) 0.057(2) 0.0166(17) 0.0282(18) 0.0232(17)
C21 0.0485(18) 0.0469(18) 0.0290(18) -0.0072(14) 0.0169(14) -0.0167(15)
C22 0.0258(14) 0.0256(14) 0.0277(16) -0.0041(12) 0.0161(12) -0.0026(11)
C23 0.0259(14) 0.0407(16) 0.0298(17) -0.0072(13) 0.0109(12) -0.0061(12)
C24 0.0348(16) 0.0425(17) 0.042(2) -0.0108(15) 0.0210(15) -0.0137(14)
C25 0.0456(18) 0.0337(16) 0.046(2) -0.0053(14) 0.0301(16) -0.0122(14)
C26 0.0397(16) 0.0322(15) 0.0291(17) 0.0011(13) 0.0205(13) -0.0007(13)
C27 0.0245(13) 0.0251(14) 0.0248(16) -0.0044(11) 0.0142(11) -0.0016(11)
C28 0.0395(16) 0.0345(15) 0.0234(16) -0.0069(12) 0.0159(13) -0.0064(13)
C29 0.0326(15) 0.0428(17) 0.0274(17) 0.0096(13) 0.0106(12) 0.0042(13)
C30 0.0269(14) 0.0308(14) 0.0183(15) 0.0009(11) 0.0080(11) 0.0020(11)
C31 0.0305(15) 0.0325(15) 0.0253(16) 0.0033(12) 0.0100(12) 0.0035(12)
C32 0.0455(18) 0.0294(15) 0.0337(18) 0.0024(13) 0.0138(14) 0.0028(13)
C33 0.0468(18) 0.0405(18) 0.0357(19) 0.0014(14) 0.0180(14) 0.0159(15)
C34 0.0308(16) 0.0506(19) 0.046(2) 0.0001(16) 0.0141(14) 0.0098(14)
C35 0.0279(15) 0.0372(17) 0.0383(18) -0.0042(13) 0.0091(13) 0.0014(12)
C36 0.0196(13) 0.0331(15) 0.0212(15) 0.0003(12) 0.0066(11) -0.0053(11)
C37 0.0292(15) 0.0499(18) 0.0291(18) -0.0012(14) 0.0104(13) 0.0054(14)
C38 0.0303(16) 0.072(2) 0.0260(18) 0.0070(16) 0.0065(13) 0.0081(15)
C39 0.0296(16) 0.070(2) 0.0250(17) -0.0079(16) 0.0087(13) -0.0120(15)
C40 0.0430(18) 0.0432(18) 0.0334(19) -0.0098(14) 0.0190(14) -0.0109(14)
C41 0.0391(16) 0.0328(15) 0.0252(17) -0.0003(13) 0.0135(13) -0.0024(12)
N1 0.0314(12) 0.0228(12) 0.0310(14) -0.0032(10) 0.0177(10) -0.0028(9)
N2 0.0262(12) 0.0236(11) 0.0298(13) -0.0028(10) 0.0150(10) -0.0035(9)
N3 0.0248(11) 0.0271(11) 0.0203(12) -0.0008(9) 0.0092(9) -0.0005(9)
P1 0.0210(3) 0.0259(4) 0.0205(4) -0.0013(3) 0.0079(3) -0.0022(3)
Cl1 0.0300(3) 0.0220(3) 0.0311(4) -0.0014(3) 0.0148(3) -0.0001(3)
Rh1 0.01937(11) 0.02149(11) 0.01849(12) -0.00210(9) 0.00756(8) -0.00166(8)
O1 0.0332(10) 0.0302(10) 0.0316(11) -0.0112(8) 0.0111(8) -0.0057(8)
O2 0.0246(10) 0.0477(12) 0.0283(11) -0.0054(9) 0.0009(8) -0.0020(9)

loop_
_atom_type_symbol
_atom_type_description
_atom_type_scat_dispersion_real
_atom_type_scat_dispersion_imag
_atom_type_scat_source
C C 0.0033 0.0016 'International Tables Vol C Tables 4.2.6.8 and 6.1.1.4'
H H 0.0000 0.0000 'International Tables Vol C Tables 4.2.6.8 and 6.1.1.4'
N N 0.0061 0.0033 'International Tables Vol C Tables 4.2.6.8 and 6.1.1.4'
P P 0.1023 0.0942 'International Tables Vol C Tables 4.2.6.8 and 6.1.1.4'
Cl Cl 0.1484 0.1585 'International Tables Vol C Tables 4.2.6.8 and 6.1.1.4'
Rh Rh -1.1178 0.9187 'International Tables Vol C Tables 4.2.6.8 and 6.1.1.4'
O O 0.0106 0.0060 'International Tables Vol C Tables 4.2.6.8 and 6.1.1.4'

loop_
_geom_angle_atom_site_label_1
_geom_angle_atom_site_label_2
_geom_angle_atom_site_label_3
_geom_angle
N1 C1 N2 103.13(19)
N1 C1 Rh1 129.41(17)
N2 C1 Rh1 126.38(17)
C3 C2 N2 107.5(2)
C3 C2 H2 126.3
N2 C2 H2 126.3
C2 C3 N1 106.9(2)
C2 C3 H3 126.6
N1 C3 H3 126.6
C9 C4 C5 122.6(2)
C9 C4 N2 119.3(2)
C5 C4 N2 117.7(2)
C4 C5 C6 117.3(2)
C4 C5 C10 121.8(2)
C6 C5 C10 120.9(2)
C7 C6 C5 121.4(3)
C7 C6 H6 119.3
C5 C6 H6 119.3
C8 C7 C6 118.6(3)
C8 C7 C11 120.6(3)
C6 C7 C11 120.8(3)
C7 C8 C9 122.4(3)
C7 C8 H8 118.8
C9 C8 H8 118.8
C8 C9 C4 117.4(3)
C8 C9 C12 120.7(3)
C4 C9 C12 121.8(3)
C5 C10 H10A 109.5
C5 C10 H10B 109.5
H10A C10 H10B 109.5
C5 C10 H10C 109.5
H10A C10 H10C 109.5
H10B C10 H10C 109.5
C7 C11 H11A 109.5
C7 C11 H11B 109.5
H11A C11 H11B 109.5
C7 C11 H11C 109.5
H11A C11 H11C 109.5
H11B C11 H11C 109.5
C9 C12 H12A 109.5
C9 C12 H12B 109.5
H12A C12 H12B 109.5
C9 C12 H12C 109.5
H12A C12 H12C 109.5
H12B C12 H12C 109.5
C14 C13 C18 122.4(2)
C14 C13 N1 118.9(2)
C18 C13 N1 118.1(2)
C15 C14 C13 117.5(2)
C15 C14 C19 120.7(2)
C13 C14 C19 121.8(2)
C16 C15 C14 121.8(2)
C16 C15 H15 119.1
C14 C15 H15 119.1
C17 C16 C15 118.7(2)
C17 C16 C20 120.9(3)
C15 C16 C20 120.4(3)
C16 C17 C18 122.1(3)
C16 C17 H17 118.9
C18 C17 H17 118.9
C17 C18 C13 117.1(2)
C17 C18 C21 121.6(3)
C13 C18 C21 121.0(2)
C14 C19 H19A 109.5
C14 C19 H19B 109.5
H19A C19 H19B 109.5
C14 C19 H19C 109.5
H19A C19 H19C 109.5
H19B C19 H19C 109.5
C16 C20 H20A 109.5
C16 C20 H20B 109.5
H20A C20 H20B 109.5
C16 C20 H20C 109.5
H20A C20 H20C 109.5
H20B C20 H20C 109.5
C18 C21 H21A 109.5
C18 C21 H21B 109.5
H21A C21 H21B 109.5
C18 C21 H21C 109.5
H21A C21 H21C 109.5
H21B C21 H21C 109.5
C23 C22 C27 119.4(2)
C23 C22 P1 124.6(2)
C27 C22 P1 116.06(18)
C24 C23 C22 121.0(3)
C24 C23 H23 119.5
C22 C23 H23 119.5
C23 C24 C25 119.0(3)
C23 C24 H24 120.5
C25 C24 H24 120.5
C24 C25 C26 121.0(3)
C24 C25 H25 119.5
C26 C25 H25 119.5
C25 C26 C27 119.8(3)
C25 C26 H26 120.1
C27 C26 H26 120.1
C26 C27 C22 119.7(2)
C26 C27 N3 122.2(2)
C22 C27 N3 118.1(2)
N3 C28 H28A 109.5
N3 C28 H28B 109.5
H28A C28 H28B 109.5
N3 C28 H28C 109.5
H28A C28 H28C 109.5
H28B C28 H28C 109.5
N3 C29 H29A 109.5
N3 C29 H29B 109.5
H29A C29 H29B 109.5
N3 C29 H29C 109.5
H29A C29 H29C 109.5
H29B C29 H29C 109.5
C31 C30 C35 118.4(2)
C31 C30 P1 119.96(19)
C35 C30 P1 121.4(2)
C30 C31 C32 120.7(2)
C30 C31 H31 119.6
C32 C31 H31 119.6
C33 C32 C31 120.2(3)
C33 C32 H32 119.9
C31 C32 H32 119.9
C32 C33 C34 119.9(3)
C32 C33 H33 120.0
C34 C33 H33 120.0
C35 C34 C33 119.7(3)
C35 C34 H34 120.1
C33 C34 H34 120.1
C34 C35 C30 121.0(3)
C34 C35 H35 119.5
C30 C35 H35 119.5
C37 C36 C41 119.2(2)
C37 C36 P1 123.3(2)
C41 C36 P1 117.53(19)
C36 C37 C38 120.0(3)
C36 C37 H37 120.0
C38 C37 H37 120.0
C39 C38 C37 120.2(3)
C39 C38 H38 119.9
C37 C38 H38 119.9
C38 C39 C40 120.4(3)
C38 C39 H39 119.8
C40 C39 H39 119.8
C39 C40 C41 119.4(3)
C39 C40 H40 120.3
C41 C40 H40 120.3
C40 C41 C36 120.8(3)
C40 C41 H41 119.6
C36 C41 H41 119.6
C1 N1 C3 111.6(2)
C1 N1 C13 129.1(2)
C3 N1 C13 119.3(2)
C1 N2 C2 110.9(2)
C1 N2 C4 131.0(2)
C2 N2 C4 118.0(2)
C27 N3 C28 108.88(18)
C27 N3 C29 111.5(2)
C28 N3 C29 107.0(2)
C27 N3 Rh1 111.18(14)
C28 N3 Rh1 111.63(15)
C29 N3 Rh1 106.64(14)
C22 P1 C36 103.73(11)
C22 P1 C30 100.74(11)
C36 P1 C30 104.87(11)
C22 P1 Rh1 100.17(9)
C36 P1 Rh1 127.21(8)
C30 P1 Rh1 115.91(8)
O1 Rh1 C1 87.87(8)
O1 Rh1 O2 42.03(7)
C1 Rh1 O2 84.81(8)
O1 Rh1 N3 90.31(7)
C1 Rh1 N3 171.52(8)
O2 Rh1 N3 88.29(7)
O1 Rh1 P1 109.95(5)
C1 Rh1 P1 108.05(7)
O2 Rh1 P1 150.06(6)
N3 Rh1 P1 80.35(5)
O1 Rh1 Cl1 159.97(6)
C1 Rh1 Cl1 94.39(7)
O2 Rh1 Cl1 118.28(6)
N3 Rh1 Cl1 84.53(5)
P1 Rh1 Cl1 88.30(2)
O2 O1 Rh1 72.44(10)
O1 O2 Rh1 65.53(9)

loop_
_geom_bond_atom_site_label_1
_geom_bond_atom_site_label_2
_geom_bond_distance
C1 N1 1.370(3)
C1 N2 1.378(3)
C1 Rh1 2.038(2)
C2 C3 1.334(4)
C2 N2 1.386(3)
C2 H2 0.9500
C3 N1 1.386(3)
C3 H3 0.9500
C4 C9 1.394(4)
C4 C5 1.397(4)
C4 N2 1.454(3)
C5 C6 1.400(4)
C5 C10 1.509(4)
C6 C7 1.400(4)
C6 H6 0.9500
C7 C8 1.378(4)
C7 C11 1.522(4)
C8 C9 1.391(4)
C8 H8 0.9500
C9 C12 1.521(4)
C10 H10A 0.9800
C10 H10B 0.9800
C10 H10C 0.9800
C11 H11A 0.9800
C11 H11B 0.9800
C11 H11C 0.9800
C12 H12A 0.9800
C12 H12B 0.9800
C12 H12C 0.9800
C13 C14 1.401(3)
C13 C18 1.404(4)
C13 N1 1.448(3)
C14 C15 1.395(4)
C14 C19 1.510(4)
C15 C16 1.392(4)
C15 H15 0.9500
C16 C17 1.391(4)
C16 C20 1.518(4)
C17 C18 1.394(4)
C17 H17 0.9500
C18 C21 1.513(4)
C19 H19A 0.9800
C19 H19B 0.9800
C19 H19C 0.9800
C20 H20A 0.9800
C20 H20B 0.9800
C20 H20C 0.9800
C21 H21A 0.9800
C21 H21B 0.9800
C21 H21C 0.9800
C22 C23 1.398(3)
C22 C27 1.399(3)
C22 P1 1.826(2)
C23 C24 1.387(4)
C23 H23 0.9500
C24 C25 1.388(4)
C24 H24 0.9500
C25 C26 1.389(4)
C25 H25 0.9500
C26 C27 1.396(3)
C26 H26 0.9500
C27 N3 1.484(3)
C28 N3 1.500(3)
C28 H28A 0.9800
C28 H28B 0.9800
C28 H28C 0.9800
C29 N3 1.505(3)
C29 H29A 0.9800
C29 H29B 0.9800
C29 H29C 0.9800
C30 C31 1.389(3)
C30 C35 1.402(3)
C30 P1 1.847(3)
C31 C32 1.396(4)
C31 H31 0.9500
C32 C33 1.382(4)
C32 H32 0.9500
C33 C34 1.391(4)
C33 H33 0.9500
C34 C35 1.388(4)
C34 H34 0.9500
C35 H35 0.9500
C36 C37 1.393(4)
C36 C41 1.395(3)
C36 P1 1.834(3)
C37 C38 1.400(4)
C37 H37 0.9500
C38 C39 1.378(4)
C38 H38 0.9500
C39 C40 1.391(4)
C39 H39 0.9500
C40 C41 1.392(4)
C40 H40 0.9500
C41 H41 0.9500
N3 Rh1 2.235(2)
P1 Rh1 2.2901(7)
Cl1 Rh1 2.4339(6)
Rh1 O1 1.9710(16)
Rh1 O2 2.0645(17)
O1 O2 1.450(2)

loop_
_geom_torsion_atom_site_label_1
_geom_torsion_atom_site_label_2
_geom_torsion_atom_site_label_3
_geom_torsion_atom_site_label_4
_geom_torsion
N2 C2 C3 N1 -0.5(3)
C9 C4 C5 C6 -3.8(4)
N2 C4 C5 C6 -176.0(2)
C9 C4 C5 C10 177.9(2)
N2 C4 C5 C10 5.7(3)
C4 C5 C6 C7 -0.8(4)
C10 C5 C6 C7 177.5(2)
C5 C6 C7 C8 3.0(4)
C5 C6 C7 C11 -178.9(2)
C6 C7 C8 C9 -0.8(4)
C11 C7 C8 C9 -178.9(2)
C7 C8 C9 C4 -3.5(4)
C7 C8 C9 C12 173.2(3)
C5 C4 C9 C8 5.9(4)
N2 C4 C9 C8 178.0(2)
C5 C4 C9 C12 -170.7(2)
N2 C4 C9 C12 1.3(4)
C18 C13 C14 C15 -6.7(4)
N1 C13 C14 C15 -177.7(2)
C18 C13 C14 C19 169.8(2)
N1 C13 C14 C19 -1.2(4)
C13 C14 C15 C16 -0.1(4)
C19 C14 C15 C16 -176.7(2)
C14 C15 C16 C17 4.6(4)
C14 C15 C16 C20 -176.9(3)
C15 C16 C17 C18 -2.6(4)
C20 C16 C17 C18 178.9(3)
C16 C17 C18 C13 -3.8(4)
C16 C17 C18 C21 169.9(2)
C14 C13 C18 C17 8.5(4)
N1 C13 C18 C17 179.6(2)
C14 C13 C18 C21 -165.2(2)
N1 C13 C18 C21 5.9(3)
C27 C22 C23 C24 -0.5(4)
P1 C22 C23 C24 179.0(2)
C22 C23 C24 C25 1.2(4)
C23 C24 C25 C26 0.4(4)
C24 C25 C26 C27 -2.7(4)
C25 C26 C27 C22 3.3(4)
C25 C26 C27 N3 -176.6(2)
C23 C22 C27 C26 -1.7(4)
P1 C22 C27 C26 178.72(18)
C23 C22 C27 N3 178.2(2)
P1 C22 C27 N3 -1.3(3)
C35 C30 C31 C32 0.8(4)
P1 C30 C31 C32 175.5(2)
C30 C31 C32 C33 -0.9(4)
C31 C32 C33 C34 0.3(4)
C32 C33 C34 C35 0.2(4)
C33 C34 C35 C30 -0.2(4)
C31 C30 C35 C34 -0.3(4)
P1 C30 C35 C34 -174.9(2)
C41 C36 C37 C38 0.0(4)
P1 C36 C37 C38 -178.6(2)
C36 C37 C38 C39 0.2(4)
C37 C38 C39 C40 -0.1(4)
C38 C39 C40 C41 0.0(4)
C39 C40 C41 C36 0.1(4)
C37 C36 C41 C40 -0.1(4)
P1 C36 C41 C40 178.6(2)
N2 C1 N1 C3 -0.5(3)
Rh1 C1 N1 C3 -169.0(2)
N2 C1 N1 C13 -179.3(2)
Rh1 C1 N1 C13 12.2(4)
C2 C3 N1 C1 0.6(3)
C2 C3 N1 C13 179.6(2)
C14 C13 N1 C1 -98.7(3)
C18 C13 N1 C1 89.9(3)
C14 C13 N1 C3 82.6(3)
C18 C13 N1 C3 -88.8(3)
N1 C1 N2 C2 0.2(3)
Rh1 C1 N2 C2 169.15(19)
N1 C1 N2 C4 177.0(2)
Rh1 C1 N2 C4 -14.0(4)
C3 C2 N2 C1 0.2(3)
C3 C2 N2 C4 -177.1(2)
C9 C4 N2 C1 91.8(3)
C5 C4 N2 C1 -95.8(3)
C9 C4 N2 C2 -91.6(3)
C5 C4 N2 C2 80.9(3)
C26 C27 N3 C28 85.1(3)
C22 C27 N3 C28 -94.8(2)
C26 C27 N3 C29 -32.6(3)
C22 C27 N3 C29 147.4(2)
C26 C27 N3 Rh1 -151.47(19)
C22 C27 N3 Rh1 28.6(3)
C23 C22 P1 C36 23.5(2)
C27 C22 P1 C36 -156.92(19)
C23 C22 P1 C30 -84.8(2)
C27 C22 P1 C30 94.7(2)
C23 C22 P1 Rh1 156.1(2)
C27 C22 P1 Rh1 -24.36(19)
C37 C36 P1 C22 -109.6(2)
C41 C36 P1 C22 71.8(2)
C37 C36 P1 C30 -4.3(2)
C41 C36 P1 C30 177.09(19)
C37 C36 P1 Rh1 135.98(19)
C41 C36 P1 Rh1 -42.6(2)
C31 C30 P1 C22 -137.5(2)
C35 C30 P1 C22 37.1(2)
C31 C30 P1 C36 115.1(2)
C35 C30 P1 C36 -70.4(2)
C31 C30 P1 Rh1 -30.5(2)
C35 C30 P1 Rh1 144.1(2)
N1 C1 Rh1 O1 48.7(2)
N2 C1 Rh1 O1 -117.4(2)
N1 C1 Rh1 O2 90.7(2)
N2 C1 Rh1 O2 -75.3(2)
N1 C1 Rh1 N3 126.4(5)
N2 C1 Rh1 N3 -39.7(7)
N1 C1 Rh1 P1 -61.6(2)
N2 C1 Rh1 P1 132.34(19)
N1 C1 Rh1 Cl1 -151.2(2)
N2 C1 Rh1 Cl1 42.7(2)
C27 N3 Rh1 O1 -144.27(16)
C28 N3 Rh1 O1 -22.48(16)
C29 N3 Rh1 O1 94.01(16)
C27 N3 Rh1 C1 138.2(5)
C28 N3 Rh1 C1 -100.0(6)
C29 N3 Rh1 C1 16.5(6)
C27 N3 Rh1 O2 173.74(16)
C28 N3 Rh1 O2 -64.46(16)
C29 N3 Rh1 O2 52.02(16)
C27 N3 Rh1 P1 -34.08(14)
C28 N3 Rh1 P1 87.71(15)
C29 N3 Rh1 P1 -155.80(16)
C27 N3 Rh1 Cl1 55.12(14)
C28 N3 Rh1 Cl1 176.91(16)
C29 N3 Rh1 Cl1 -66.60(15)
C22 P1 Rh1 O1 115.03(10)
C36 P1 Rh1 O1 -128.93(12)
C30 P1 Rh1 O1 7.71(11)
C22 P1 Rh1 C1 -150.57(10)
C36 P1 Rh1 C1 -34.53(12)
C30 P1 Rh1 C1 102.11(11)
C22 P1 Rh1 O2 97.40(14)
C36 P1 Rh1 O2 -146.56(14)
C30 P1 Rh1 O2 -9.91(15)
C22 P1 Rh1 N3 28.23(9)
C36 P1 Rh1 N3 144.27(11)
C30 P1 Rh1 N3 -79.08(10)
C22 P1 Rh1 Cl1 -56.51(8)
C36 P1 Rh1 Cl1 59.53(10)
C30 P1 Rh1 Cl1 -163.83(9)
C1 Rh1 O1 O2 84.61(12)
N3 Rh1 O1 O2 -87.11(11)
P1 Rh1 O1 O2 -166.95(9)
Cl1 Rh1 O1 O2 -12.4(2)
C1 Rh1 O2 O1 -92.58(12)
N3 Rh1 O2 O1 92.36(11)
P1 Rh1 O2 O1 25.16(17)
Cl1 Rh1 O2 O1 175.22(8)
